data_9006566
loop_
_publ_author_name
'Sueno, S.'
'Matsuura, S.'
'Gibbs, G. V.'
'Boisen, M. B.'

_publ_section_title
;
 A crystal chemical study of protoanthophyllite:
 orthoamphiboles with the protoamphibole structure
 Sample: PMFA Yokene Mine
;
_journal_name_full 'Physics and Chemistry of Minerals'
_journal_page_first 366
_journal_page_last 377
_journal_paper_doi 10.1007/s002690050126
_journal_volume 25
_journal_year 1998
_chemical_formula_sum 'Fe4.699 H2 Mg0.901 Mn1.4 O24 Si8'
_chemical_name_mineral Protomangano-ferro-anthophyllite
_space_group_IT_number 58
_symmetry_space_group_name_Hall '-P 2n 2n'
_symmetry_space_group_name_H-M 'P n m n'
_cell_angle_alpha 90
_cell_angle_beta 90
_cell_angle_gamma 90
_cell_formula_units_Z 2
_cell_length_a 9.425
_cell_length_b 18.303
_cell_length_c 5.345
_cell_volume 922.043
_database_code_amcsd 0008148
_exptl_crystal_density_diffrn 3.501
_cod_original_formula_sum 'Fe4.699 Mg.901 Mn1.4 Si8 O24 H2'
_cod_database_code 9006566

loop_
_space_group_symop_operation_xyz
x,y,z
1/2-x,1/2+y,1/2+z
1/2+x,1/2-y,1/2-z
1/2+x,1/2+y,1/2-z
1/2-x,1/2-y,1/2+z
x,-y,z
-x,y,-z
-x,-y,-z

loop_
_atom_site_label
_atom_site_fract_x
_atom_site_fract_y
_atom_site_fract_z
_atom_site_occupancy
_atom_site_U_iso_or_equiv
_atom_site_type_symbol
_atom_site_attached_hydrogens
FeM1 0.00000 0.08795 0.50000 0.88000 0.00760 Fe 0
MgM1 0.00000 0.08795 0.50000 0.12000 0.00760 Mg 0
FeM2 0.00000 0.17954 0.00000 0.75200 0.00735 Fe 0
MgM2 0.00000 0.17954 0.00000 0.24800 0.00735 Mg 0
FeM3 0.00000 0.00000 0.00000 0.83500 0.00722 Fe 0
MgM3 0.00000 0.00000 0.00000 0.16500 0.00722 Mg 0
FeM4 0.00000 0.26096 0.50000 0.30000 0.01013 Fe 0
MnM4 0.00000 0.26096 0.50000 0.70000 0.01013 Mn 0
Si1 0.28410 0.08380 0.16460 1.00000 0.00469 Si 0
Si2 0.29520 0.16780 0.66170 1.00000 0.00570 Si 0
O1 0.11270 0.08790 0.16220 1.00000 0.00760 O 0
O2 0.12350 0.17430 0.66490 1.00000 0.00849 O 0
O-H3 0.11400 0.00000 0.65990 1.00000 0.00861 O 1
O4 0.12010 0.25660 0.18470 1.00000 0.00912 O 0
O5 0.34450 0.12340 0.41310 1.00000 0.01013 O 0
O6 0.34730 0.12440 0.91800 1.00000 0.01115 O 0
O7 0.33780 0.00000 0.16220 1.00000 0.01203 O 0

loop_
_cod_changelog_entry_id
_cod_changelog_entry_author
_cod_changelog_entry_date
_cod_changelog_entry_text
1
;cod-tools version 3.8.0
Id: cif_guess_AMCSD_atom_types 9574 2023-05-10 09:00:05Z saulius
;
2023-05-10T18:50:34+03:00
;Derived atom types and hydrogen counts
from atom names that follow the AMCSD naming convention
(Wat == water, O-H == hydroxyl).
;

loop_
_cod_related_entry_id
_cod_related_entry_database
_cod_related_entry_code
1 AMCSD 0008148
